data_4330026
loop_
_publ_author_name
'Chunmeng Liu'
'Hongbin Liang'
'Xiaojun Kuang'
'Jiuping Zhong'
'Shuaishuai Sun'
'Ye Tao'

_publ_section_title
;
 Structure Refinement and Two-Center Luminescence of Ca3La3(BO3)5: Ce3+
 under VUV-UV Excitation
;
_journal_name_full 'Inorganic Chemistry'
_journal_page_first 8802
_journal_page_last 8809
_journal_paper_doi 10.1021/ic3006053
_journal_volume 51
_journal_year 2012
_chemical_formula_sum 'B5 Ca3 Ce0.9 La2.1 O15'
_space_group_IT_number 186
_symmetry_space_group_name_Hall 'P 6c -2c'
_symmetry_space_group_name_H-M 'P 63 m c'
_cell_angle_alpha 90
_cell_angle_beta 90
_cell_angle_gamma 120
_cell_formula_units_Z 4
_cell_length_a 10.5065
_cell_length_b 10.5065
_cell_length_c 6.40123
_cell_volume 611.942
_cod_data_source_file ic3006053_Ca3La2.1.cif
_cod_data_source_block b
_cod_original_cell_volume 611.9419
_cod_original_formula_sum 'Ca3 La2.1 Ce0.9 B5 O15'
_cod_database_code 4330026

loop_
_symmetry_equiv_pos_as_xyz
'-x, -x+y, z+1/2'
'-x, -y, z+1/2'
'-x+y, -x, z'
'-x+y, y, z'
'-y, -x, z'
'-y, x-y, z'
'y, -x+y, z+1/2'
'y, x, z+1/2'
'x-y, -y, z+1/2'
'x-y, x, z+1/2'
'x, y, z'
'x, x-y, z'

loop_
_atom_site_label
_atom_site_type_symbol
_atom_site_symmetry_multiplicity
_atom_site_fract_x
_atom_site_fract_y
_atom_site_fract_z
_atom_site_occupancy
_atom_site_B_iso_or_equiv
Ca1 Ca 0 0.47312 0.52688 0.75915 0.9495 1.03
La2 La 0 0.47312 0.52688 0.75915 0 1.03
Ce1 Ce 0 0.47312 0.52688 0.75915 0.0508 1.03
La1 La 0 0.15604 0.84396 0.07982 0.7024 1.03
Ce2 Ce 0 0.15604 0.84396 0.07982 0.2514 1.03
Ca2 Ca 0 0.15604 0.84396 0.07982 0.0508 1.03
B1 B 0 0.1986 0.8014 0.55102 1 0.6313
B2 B 0 0 0 0.25417 1 0.6313
B3 B 0 0.6666667 0.3333333 0.59342 1 0.6313
O1 O-2 0 0.62517 0.92788 0.44428 1 1.3083
O2 O-2 0 0.0758 0.9242 0.75014 1 1.3083
O3 O-2 0 0.59105 0.40895 0.58937 1 1.3083
O4 O-2 0 0.22695 0.77305 0.74451 1 1.3083
